data_7102861
loop_
_publ_author_name
'Zhao, Jun-Wei'
'Zhang, Jie'
'Zheng, Shou-Tian'
'Yang, Guo-Yu'

_publ_section_title
;
 Combination between lacunary polyoxometalates and high-nuclear
 transition metal clusters under hydrothermal conditions: first
 (3,6)-connected framework constructed from sandwich-type
 polyoxometalate building blocks containing a novel (Cu8) cluster.
;
_journal_issue 5
_journal_name_full 'Chemical communications (Cambridge, England)'
_journal_page_first 570
_journal_page_last 572
_journal_paper_doi 10.1039/b713510f
_journal_year 2008
_chemical_formula_sum 'C12 H50 Cu9 Ge2 N8 O72 W18'
_chemical_formula_weight 5484.94
_chemical_name_systematic
;
?
;
_space_group_IT_number 138
_symmetry_cell_setting tetragonal
_symmetry_space_group_name_Hall '-P 4ac 2ac'
_symmetry_space_group_name_H-M 'P 42/n c m :2'
_atom_sites_solution_hydrogens geom
_atom_sites_solution_primary direct
_atom_sites_solution_secondary difmap
_audit_creation_method SHELXL-97
_cell_angle_alpha 90.00
_cell_angle_beta 90.00
_cell_angle_gamma 90.00
_cell_formula_units_Z 4
_cell_length_a 21.6769(2)
_cell_length_b 21.6769(2)
_cell_length_c 18.8529(3)
_cell_measurement_reflns_used 273
_cell_measurement_temperature 293(2)
_cell_measurement_theta_max 25.63
_cell_measurement_theta_min 2.54
_cell_volume 8858.75(18)
_computing_cell_refinement 'Siemens SMART'
_computing_data_collection 'Siemens SMART'
_computing_data_reduction 'Siemens SMART'
_computing_molecular_graphics 'PLATON (Spek, 2003)'
_computing_publication_material 'PLATON (Spek, 2003)'
_computing_structure_refinement 'SHELXL-97 (Sheldrick, 1997)'
_computing_structure_solution 'SHELXS-97 (Sheldrick, 1990)'
_diffrn_ambient_temperature 293(2)
_diffrn_measured_fraction_theta_full 0.973
_diffrn_measured_fraction_theta_max 0.973
_diffrn_measurement_device_type 'Siemens Smart 1K'
_diffrn_measurement_method CCD_Profile_fitting
_diffrn_radiation_monochromator graphite
_diffrn_radiation_source 'fine-focus sealed tube'
_diffrn_radiation_type MoK\a
_diffrn_radiation_wavelength 0.71073
_diffrn_reflns_av_R_equivalents 0.0763
_diffrn_reflns_av_sigmaI/netI 0.0299
_diffrn_reflns_limit_h_max 26
_diffrn_reflns_limit_h_min -26
_diffrn_reflns_limit_k_max 26
_diffrn_reflns_limit_k_min -18
_diffrn_reflns_limit_l_max 21
_diffrn_reflns_limit_l_min -22
_diffrn_reflns_number 44138
_diffrn_reflns_theta_full 25.63
_diffrn_reflns_theta_max 25.63
_diffrn_reflns_theta_min 2.54
_diffrn_standards_decay_% 0
_diffrn_standards_interval_count 0
_diffrn_standards_interval_time .
_diffrn_standards_number 0
_exptl_absorpt_coefficient_mu 26.137
_exptl_absorpt_correction_T_max 0.1751
_exptl_absorpt_correction_T_min 0.0555
_exptl_absorpt_correction_type empirical
_exptl_absorpt_process_details 'SADABS (Sheldrick, 1996)'
_exptl_crystal_colour 'dark green'
_exptl_crystal_density_diffrn 4.113
_exptl_crystal_density_method 'not measured'
_exptl_crystal_description ployhedron
_exptl_crystal_F_000 9644
_exptl_crystal_size_max 0.17
_exptl_crystal_size_mid 0.11
_exptl_crystal_size_min 0.07
_refine_diff_density_max 2.984
_refine_diff_density_min -1.619
_refine_diff_density_rms 0.289
_refine_ls_extinction_coef 0.000090(5)
_refine_ls_extinction_expression Fc^*^=kFc[1+0.001xFc^2^\l^3^/sin(2\q)]^-1/4^
_refine_ls_extinction_method SHELXL
_refine_ls_goodness_of_fit_ref 1.121
_refine_ls_hydrogen_treatment constr
_refine_ls_matrix_type full
_refine_ls_number_parameters 299
_refine_ls_number_reflns 4235
_refine_ls_number_restraints 1
_refine_ls_restrained_S_all 1.121
_refine_ls_R_factor_all 0.0511
_refine_ls_R_factor_gt 0.0308
_refine_ls_shift/su_max 0.004
_refine_ls_shift/su_mean 0.000
_refine_ls_structure_factor_coef Fsqd
_refine_ls_weighting_details 'calc w=1/[\s^2^(Fo^2^)+(0.0182P)^2^+185.1553P] where P=(Fo^2^+2Fc^2^)/3'
_refine_ls_weighting_scheme calc
_refine_ls_wR_factor_gt 0.0596
_refine_ls_wR_factor_ref 0.0681
_reflns_number_gt 3404
_reflns_number_total 4235
_reflns_threshold_expression >2sigma(I)
_cod_data_source_file b713510f.txt
_cod_data_source_block q
_cod_original_sg_symbol_H-M P4(2)/ncm
_cod_database_code 7102861

loop_
_symmetry_equiv_pos_as_xyz
'x, y, z'
'-x+1/2, -y+1/2, z'
'-y+1/2, x, z+1/2'
'y, -x+1/2, z+1/2'
'-x, y+1/2, -z+1/2'
'x+1/2, -y, -z+1/2'
'y+1/2, x+1/2, -z'
'-y, -x, -z'
'-x, -y, -z'
'x-1/2, y-1/2, -z'
'y-1/2, -x, -z-1/2'
'-y, x-1/2, -z-1/2'
'x, -y-1/2, z-1/2'
'-x-1/2, y, z-1/2'
'-y-1/2, -x-1/2, z'
'y, x, z'

loop_
_atom_site_label
_atom_site_type_symbol
_atom_site_fract_x
_atom_site_fract_y
_atom_site_fract_z
_atom_site_U_iso_or_equiv
_atom_site_adp_type
_atom_site_occupancy
_atom_site_symmetry_multiplicity
_atom_site_calc_flag
_atom_site_refinement_flags
_atom_site_disorder_assembly
_atom_site_disorder_group
W1 W 0.21120(2) 0.41100(2) 0.18327(2) 0.02309(12) Uani 1 1 d . . .
W2 W 0.184858(19) 0.43593(2) 0.00762(2) 0.01970(11) Uani 1 1 d . . .
W3 W 0.174919(19) 0.55385(2) 0.12522(2) 0.02081(12) Uani 1 1 d . . .
W4 W 0.04665(2) 0.56256(2) 0.25894(2) 0.02141(12) Uani 1 1 d . . .
W5 W 0.08154(2) 0.41846(2) 0.31308(3) 0.02320(16) Uani 1 2 d S . .
Ge Ge 0.05400(5) 0.44600(5) 0.12467(7) 0.0137(3) Uani 1 2 d S . .
Cu1 Cu 0.05693(6) 0.64862(6) 0.11887(7) 0.0223(3) Uani 1 1 d . . .
Cu2 Cu -0.06054(6) 0.56054(6) 0.11424(9) 0.0162(4) Uani 1 2 d S . .
Cu3 Cu 0.04960(5) 0.54960(5) 0.0000 0.0144(3) Uani 1 2 d S . .
Cu4 Cu 0.15937(19) 0.34063(19) 0.4550(3) 0.0641(16) Uani 0.50 2 d SP . .
O1 O 0.2756(4) 0.3865(4) 0.2278(5) 0.042(2) Uani 1 1 d . . .
O2 O 0.1565(3) 0.4284(3) 0.2615(4) 0.0247(17) Uani 1 1 d . . .
O3 O 0.2280(3) 0.4981(3) 0.1785(4) 0.0247(17) Uani 1 1 d . . .
O4 O 0.1334(3) 0.4578(3) 0.1125(3) 0.0163(15) Uani 1 1 d . . .
O5 O 0.1638(3) 0.3362(3) 0.1737(5) 0.023(2) Uani 1 2 d S . .
O6 O 0.2367(3) 0.4029(4) 0.0877(4) 0.0259(17) Uani 1 1 d . . .
O7 O 0.2393(3) 0.4205(4) -0.0566(4) 0.0319(19) Uani 1 1 d . . .
O8 O 0.1406(3) 0.3594(3) 0.0125(6) 0.023(2) Uani 1 2 d S . .
O9 O 0.1217(3) 0.4711(3) -0.0429(4) 0.0205(16) Uani 1 1 d . . .
O10 O 0.2117(3) 0.5170(3) 0.0402(4) 0.0230(16) Uani 1 1 d . . .
O11 O 0.2181(4) 0.6200(4) 0.1287(4) 0.0311(19) Uani 1 1 d . . .
O12 O 0.1058(3) 0.5806(3) 0.0725(4) 0.0193(15) Uani 1 1 d . . .
O13 O 0.1249(3) 0.5623(3) 0.2097(4) 0.0232(17) Uani 1 1 d . . .
O14 O -0.0330(3) 0.5330(3) 0.2917(5) 0.023(2) Uani 1 2 d S . .
O15 O 0.0531(4) 0.6303(4) 0.3054(4) 0.035(2) Uani 1 1 d . . .
O16 O 0.0091(3) 0.5872(3) 0.1748(4) 0.0204(16) Uani 1 1 d . . .
O17 O 0.0365(3) 0.4635(3) 0.2126(5) 0.018(2) Uani 1 2 d S . .
O18 O -0.0060(3) 0.4188(3) 0.3295(4) 0.0230(17) Uani 1 1 d . . .
O19 O 0.1073(4) 0.3927(4) 0.3950(5) 0.030(3) Uani 1 2 d S . .
O20 O 0.0111(3) 0.4889(3) 0.0637(5) 0.014(2) Uani 1 2 d S . .
O1W O -0.1277(4) 0.6277(4) 0.1680(7) 0.039(3) Uani 1 2 d S . .
O2W O 0.1986(13) 0.3014(13) 0.366(2) 0.034(11) Uiso 0.50 2 d SP . .
O3W O 0.1339(10) 0.3661(10) 0.5439(16) 0.033(7) Uiso 0.50 2 d SP . .
N1 N 0.0179(5) 0.7190(5) 0.1701(5) 0.037(3) Uani 1 1 d . . .
H1A H -0.0231 0.7186 0.1623 0.044 Uiso 1 1 calc R . .
H1B H 0.0243 0.7147 0.2170 0.044 Uiso 1 1 calc R . .
N2 N 0.1123(5) 0.7120(4) 0.0788(6) 0.035(2) Uani 1 1 d . . .
H2A H 0.1511 0.6974 0.0761 0.041 Uiso 1 1 calc R . .
H2B H 0.0999 0.7225 0.0349 0.041 Uiso 1 1 calc R . .
C1 C 0.0435(8) 0.7780(6) 0.1463(8) 0.049(4) Uani 1 1 d . . .
H1C H 0.0401 0.8085 0.1837 0.058 Uiso 1 1 calc R . .
H1D H 0.0209 0.7928 0.1052 0.058 Uiso 1 1 calc R . .
C2 C 0.1101(8) 0.7677(6) 0.1274(9) 0.056(4) Uani 1 1 d D . .
C3 C 0.142(6) 0.823(4) 0.101(7) 0.09(4) Uiso 0.15 1 d PD . .
H3A H 0.1839 0.8125 0.0882 0.132 Uiso 0.15 1 calc PR . .
H3B H 0.1434 0.8539 0.1380 0.132 Uiso 0.15 1 calc PR . .
H3C H 0.1212 0.8393 0.0607 0.132 Uiso 0.15 1 calc PR . .
C3' C 0.1487(9) 0.7564(11) 0.1923(11) 0.070(6) Uani 0.85 1 d P . .
H3'A H 0.1908 0.7494 0.1785 0.105 Uiso 0.85 1 calc PR . .
H3'B H 0.1335 0.7208 0.2170 0.105 Uiso 0.85 1 calc PR . .
H3'C H 0.1467 0.7917 0.2230 0.105 Uiso 0.85 1 calc PR . .

loop_
_atom_site_aniso_label
_atom_site_aniso_U_11
_atom_site_aniso_U_22
_atom_site_aniso_U_33
_atom_site_aniso_U_23
_atom_site_aniso_U_13
_atom_site_aniso_U_12
W1 0.0190(2) 0.0299(3) 0.0203(2) 0.00297(19) -0.00573(18) 0.00498(18)
W2 0.0164(2) 0.0254(2) 0.0172(2) 0.00051(17) 0.00078(17) 0.00567(17)
W3 0.0170(2) 0.0229(2) 0.0225(2) -0.00086(18) -0.00432(17) -0.00076(17)
W4 0.0276(2) 0.0229(2) 0.0138(2) -0.00289(17) -0.00315(17) 0.00035(18)
W5 0.0284(2) 0.0284(2) 0.0129(3) 0.00359(18) -0.00359(18) 0.0023(3)
Ge 0.0149(4) 0.0149(4) 0.0115(7) 0.0007(4) -0.0007(4) 0.0020(6)
Cu1 0.0265(7) 0.0191(7) 0.0214(7) -0.0039(5) 0.0014(6) -0.0007(5)
Cu2 0.0174(5) 0.0174(5) 0.0138(8) 0.0007(5) -0.0007(5) 0.0013(7)
Cu3 0.0160(5) 0.0160(5) 0.0114(8) 0.0002(5) -0.0002(5) -0.0003(7)
Cu4 0.075(3) 0.075(3) 0.043(3) 0.0016(18) -0.0016(18) 0.0023(3)
O1 0.035(5) 0.049(6) 0.041(5) 0.007(4) -0.019(4) 0.009(4)
O2 0.031(4) 0.030(4) 0.012(3) 0.000(3) -0.007(3) 0.005(3)
O3 0.017(4) 0.028(4) 0.029(4) 0.001(3) -0.006(3) -0.001(3)
O4 0.014(3) 0.017(4) 0.018(4) -0.005(3) -0.001(3) 0.004(3)
O5 0.027(4) 0.027(4) 0.016(5) -0.001(3) 0.001(3) 0.008(5)
O6 0.019(4) 0.029(4) 0.029(4) 0.001(3) 0.000(3) 0.005(3)
O7 0.017(4) 0.039(5) 0.039(5) 0.003(4) 0.011(4) 0.008(3)
O8 0.021(3) 0.021(3) 0.027(6) -0.003(3) 0.003(3) 0.003(4)
O9 0.016(4) 0.023(4) 0.022(4) -0.002(3) 0.001(3) 0.000(3)
O10 0.019(4) 0.024(4) 0.026(4) -0.007(3) -0.006(3) -0.004(3)
O11 0.024(4) 0.033(5) 0.037(5) -0.005(4) -0.003(4) -0.007(4)
O12 0.021(4) 0.019(4) 0.018(4) 0.000(3) 0.003(3) 0.004(3)
O13 0.026(4) 0.029(4) 0.015(3) -0.003(3) -0.007(3) -0.001(3)
O14 0.029(4) 0.029(4) 0.011(5) 0.000(3) 0.000(3) -0.002(5)
O15 0.051(6) 0.028(5) 0.026(4) -0.013(4) -0.004(4) 0.002(4)
O16 0.024(4) 0.019(4) 0.018(4) 0.000(3) -0.002(3) 0.001(3)
O17 0.020(3) 0.020(3) 0.015(5) -0.001(3) 0.001(3) 0.004(4)
O18 0.028(4) 0.029(4) 0.012(4) 0.003(3) 0.004(3) -0.002(3)
O19 0.036(4) 0.036(4) 0.018(5) 0.009(3) -0.009(3) 0.004(5)
O20 0.017(3) 0.017(3) 0.008(5) 0.005(3) -0.005(3) 0.006(4)
O1W 0.036(4) 0.036(4) 0.044(8) -0.015(4) 0.015(4) 0.004(6)
N1 0.047(7) 0.032(6) 0.031(6) -0.009(5) 0.002(5) 0.007(5)
N2 0.038(6) 0.028(6) 0.038(6) -0.008(5) -0.002(5) -0.006(5)
C1 0.081(11) 0.027(7) 0.037(7) -0.015(6) 0.004(7) -0.002(7)
C2 0.060(10) 0.031(8) 0.077(11) -0.020(8) 0.003(9) -0.018(7)
C3' 0.042(11) 0.094(16) 0.074(14) -0.021(12) -0.026(10) -0.013(11)

loop_
_atom_type_symbol
_atom_type_description
_atom_type_scat_dispersion_real
_atom_type_scat_dispersion_imag
_atom_type_scat_source
C C 0.0033 0.0016 'International Tables Vol C Tables 4.2.6.8 and 6.1.1.4'
H H 0.0000 0.0000 'International Tables Vol C Tables 4.2.6.8 and 6.1.1.4'
N N 0.0061 0.0033 'International Tables Vol C Tables 4.2.6.8 and 6.1.1.4'
O O 0.0106 0.0060 'International Tables Vol C Tables 4.2.6.8 and 6.1.1.4'
Cu Cu 0.3201 1.2651 'International Tables Vol C Tables 4.2.6.8 and 6.1.1.4'
Ge Ge 0.1547 1.8001 'International Tables Vol C Tables 4.2.6.8 and 6.1.1.4'
W W -0.8490 6.8722 'International Tables Vol C Tables 4.2.6.8 and 6.1.1.4'

loop_
_geom_angle_atom_site_label_1
_geom_angle_atom_site_label_2
_geom_angle_atom_site_label_3
_geom_angle
_geom_angle_site_symmetry_1
_geom_angle_site_symmetry_3
_geom_angle_publ_flag
O1 W1 O6 101.5(4) . . ?
O1 W1 O3 100.0(4) . . ?
O6 W1 O3 89.5(3) . . ?
O1 W1 O5 102.7(4) . . ?
O6 W1 O5 89.3(4) . . ?
O3 W1 O5 157.1(4) . . ?
O1 W1 O2 100.8(4) . . ?
O6 W1 O2 157.7(3) . . ?
O3 W1 O2 87.7(3) . . ?
O5 W1 O2 84.8(4) . . ?
O1 W1 O4 170.1(4) . . ?
O6 W1 O4 73.3(3) . . ?
O3 W1 O4 71.9(3) . . ?
O5 W1 O4 85.9(3) . . ?
O2 W1 O4 84.8(3) . . ?
O7 W2 O9 103.1(3) . . ?
O7 W2 O8 102.0(4) . . ?
O9 W2 O8 90.6(4) . . ?
O7 W2 O10 101.0(4) . . ?
O9 W2 O10 90.6(3) . . ?
O8 W2 O10 156.0(4) . . ?
O7 W2 O6 94.3(3) . . ?
O9 W2 O6 162.6(3) . . ?
O8 W2 O6 86.4(4) . . ?
O10 W2 O6 85.3(3) . . ?
O7 W2 O4 165.4(3) . . ?
O9 W2 O4 90.0(3) . . ?
O8 W2 O4 84.0(3) . . ?
O10 W2 O4 72.0(3) . . ?
O6 W2 O4 72.7(3) . . ?
O11 W3 O12 101.3(3) . . ?
O11 W3 O13 101.2(3) . . ?
O12 W3 O13 87.6(3) . . ?
O11 W3 O3 100.2(3) . . ?
O12 W3 O3 158.5(3) . . ?
O13 W3 O3 88.0(3) . . ?
O11 W3 O10 98.6(3) . . ?
O12 W3 O10 91.0(3) . . ?
O13 W3 O10 160.0(3) . . ?
O3 W3 O10 85.9(3) . . ?
O11 W3 O4 169.6(3) . . ?
O12 W3 O4 84.9(3) . . ?
O13 W3 O4 87.3(3) . . ?
O3 W3 O4 73.8(3) . . ?
O10 W3 O4 72.7(3) . . ?
O15 W4 O16 103.0(3) . . ?
O15 W4 O13 100.1(4) . . ?
O16 W4 O13 88.6(3) . . ?
O15 W4 O14 101.1(4) . . ?
O16 W4 O14 88.6(4) . . ?
O13 W4 O14 158.7(3) . . ?
O15 W4 O18 99.1(3) . 15_665 ?
O16 W4 O18 157.9(3) . 15_665 ?
O13 W4 O18 89.4(3) . 15_665 ?
O14 W4 O18 85.3(4) . 15_665 ?
O15 W4 O17 171.3(4) . . ?
O16 W4 O17 84.5(3) . . ?
O13 W4 O17 84.3(3) . . ?
O14 W4 O17 74.4(3) . . ?
O18 W4 O17 73.4(3) 15_665 . ?
O19 W5 O2 102.5(3) . 15_665 ?
O19 W5 O2 102.5(3) . . ?
O2 W5 O2 86.1(4) 15_665 . ?
O19 W5 O18 100.1(3) . . ?
O2 W5 O18 88.5(3) 15_665 . ?
O2 W5 O18 157.4(3) . . ?
O19 W5 O18 100.1(3) . 15_665 ?
O2 W5 O18 157.4(3) 15_665 15_665 ?
O2 W5 O18 88.5(3) . 15_665 ?
O18 W5 O18 88.1(4) . 15_665 ?
O19 W5 O17 170.9(5) . . ?
O2 W5 O17 84.0(3) 15_665 . ?
O2 W5 O17 84.0(3) . . ?
O18 W5 O17 73.6(3) . . ?
O18 W5 O17 73.6(3) 15_665 . ?
O17 Ge O20 113.1(4) . . ?
O17 Ge O4 107.9(3) . 15_665 ?
O20 Ge O4 111.0(3) . 15_665 ?
O17 Ge O4 107.9(3) . . ?
O20 Ge O4 111.0(3) . . ?
O4 Ge O4 105.6(4) 15_665 . ?
N2 Cu1 O16 170.1(4) . . ?
N2 Cu1 N1 84.9(4) . . ?
O16 Cu1 N1 91.9(4) . . ?
N2 Cu1 O12 91.4(4) . . ?
O16 Cu1 O12 90.8(3) . . ?
N1 Cu1 O12 173.2(4) . . ?
N2 Cu1 O9 114.1(4) . 7_455 ?
O16 Cu1 O9 75.6(3) . 7_455 ?
N1 Cu1 O9 98.3(4) . 7_455 ?
O12 Cu1 O9 88.3(3) . 7_455 ?
O16 Cu2 O16 96.5(4) 15_665 . ?
O16 Cu2 O9 86.1(3) 15_665 9_565 ?
O16 Cu2 O9 171.6(3) . 9_565 ?
O16 Cu2 O9 171.6(3) 15_665 7_455 ?
O16 Cu2 O9 86.1(3) . 7_455 ?
O9 Cu2 O9 90.2(4) 9_565 7_455 ?
O16 Cu2 O1W 92.5(3) 15_665 . ?
O16 Cu2 O1W 92.5(3) . . ?
O9 Cu2 O1W 95.4(3) 9_565 . ?
O9 Cu2 O1W 95.4(3) 7_455 . ?
O16 Cu2 O20 85.7(2) 15_665 . ?
O16 Cu2 O20 85.7(2) . . ?
O9 Cu2 O20 86.6(2) 9_565 . ?
O9 Cu2 O20 86.6(2) 7_455 . ?
O1W Cu2 O20 177.3(4) . . ?
O12 Cu3 O12 93.5(4) . 7_455 ?
O12 Cu3 O20 172.6(3) . 9_565 ?
O12 Cu3 O20 93.8(3) 7_455 9_565 ?
O12 Cu3 O20 93.8(3) . . ?
O12 Cu3 O20 172.6(3) 7_455 . ?
O20 Cu3 O20 78.8(4) 9_565 . ?
O12 Cu3 Cu3 133.2(2) . 9_565 ?
O12 Cu3 Cu3 133.2(2) 7_455 9_565 ?
O20 Cu3 Cu3 39.39(19) 9_565 9_565 ?
O20 Cu3 Cu3 39.39(19) . 9_565 ?
O3W Cu4 O19 100.3(10) . . ?
O3W Cu4 O2W 169.4(14) . . ?
O19 Cu4 O2W 90.3(11) . . ?
W5 O2 W1 153.1(4) . . ?
W1 O3 W3 121.4(4) . . ?
Ge O4 W3 120.4(3) . . ?
Ge O4 W2 123.6(3) . . ?
W3 O4 W2 95.0(2) . . ?
Ge O4 W1 124.0(3) . . ?
W3 O4 W1 92.9(2) . . ?
W2 O4 W1 92.9(2) . . ?
W1 O5 W1 152.5(6) . 15_665 ?
W1 O6 W2 121.1(4) . . ?
W2 O8 W2 149.6(6) . 15_665 ?
W2 O9 Cu2 134.3(4) . 9_565 ?
W2 O9 Cu1 116.6(3) . 7_455 ?
Cu2 O9 Cu1 91.5(3) 9_565 7_455 ?
W2 O10 W3 120.2(4) . . ?
W3 O12 Cu3 139.3(4) . . ?
W3 O12 Cu1 114.4(3) . . ?
Cu3 O12 Cu1 103.2(3) . . ?
W4 O13 W3 152.5(4) . . ?
W4 O14 W4 119.0(5) 15_665 . ?
W4 O16 Cu2 137.8(4) . . ?
W4 O16 Cu1 114.6(4) . . ?
Cu2 O16 Cu1 106.7(3) . . ?
Ge O17 W4 122.5(3) . . ?
Ge O17 W4 122.5(3) . 15_665 ?
W4 O17 W4 92.0(3) . 15_665 ?
Ge O17 W5 125.9(5) . . ?
W4 O17 W5 92.4(3) . . ?
W4 O17 W5 92.4(3) 15_665 . ?
W5 O18 W4 120.7(3) . 15_665 ?
W5 O19 Cu4 152.3(7) . . ?
Ge O20 Cu3 122.1(3) . 9_565 ?
Ge O20 Cu3 122.1(3) . . ?
Cu3 O20 Cu3 101.2(4) 9_565 . ?
Ge O20 Cu2 115.5(4) . . ?
Cu3 O20 Cu2 94.9(3) 9_565 . ?
Cu3 O20 Cu2 94.9(3) . . ?
C1 N1 Cu1 111.0(8) . . ?
C1 N1 H1A 109.4 . . ?
Cu1 N1 H1A 109.4 . . ?
C1 N1 H1B 109.4 . . ?
Cu1 N1 H1B 109.4 . . ?
H1A N1 H1B 108.0 . . ?
C2 N2 Cu1 107.6(8) . . ?
C2 N2 H2A 110.2 . . ?
Cu1 N2 H2A 110.2 . . ?
C2 N2 H2B 110.2 . . ?
Cu1 N2 H2B 110.2 . . ?
H2A N2 H2B 108.5 . . ?
N1 C1 C2 107.8(11) . . ?
N1 C1 H1C 110.1 . . ?
C2 C1 H1C 110.1 . . ?
N1 C1 H1D 110.1 . . ?
C2 C1 H1D 110.1 . . ?
H1C C1 H1D 108.5 . . ?
C3 C2 C3' 98(6) . . ?
C3 C2 C1 114(6) . . ?
C3' C2 C1 111.6(15) . . ?
C3 C2 N2 116(6) . . ?
C3' C2 N2 110.1(14) . . ?
C1 C2 N2 107.0(11) . . ?
C2 C3 H3A 109.5 . . ?
C2 C3 H3B 109.5 . . ?
H3A C3 H3B 109.5 . . ?
C2 C3 H3C 109.5 . . ?
H3A C3 H3C 109.5 . . ?
H3B C3 H3C 109.5 . . ?
C2 C3' H3'A 109.5 . . ?
C2 C3' H3'B 109.5 . . ?
H3'A C3' H3'B 109.5 . . ?
C2 C3' H3'C 109.5 . . ?
H3'A C3' H3'C 109.5 . . ?
H3'B C3' H3'C 109.5 . . ?

loop_
_geom_bond_atom_site_label_1
_geom_bond_atom_site_label_2
_geom_bond_distance
_geom_bond_site_symmetry_2
_geom_bond_publ_flag
W1 O1 1.714(8) . ?
W1 O6 1.893(7) . ?
W1 O3 1.925(7) . ?
W1 O5 1.928(2) . ?
W1 O2 1.930(7) . ?
W1 O4 2.378(6) . ?
W2 O7 1.724(7) . ?
W2 O9 1.834(7) . ?
W2 O8 1.918(3) . ?
W2 O10 1.951(7) . ?
W2 O6 2.014(7) . ?
W2 O4 2.318(6) . ?
W3 O11 1.714(8) . ?
W3 O12 1.889(7) . ?
W3 O13 1.936(7) . ?
W3 O3 1.947(7) . ?
W3 O10 1.961(7) . ?
W3 O4 2.280(7) . ?
W4 O15 1.716(7) . ?
W4 O16 1.861(7) . ?
W4 O13 1.933(7) . ?
W4 O14 1.943(5) . ?
W4 O18 1.958(7) 15_665 ?
W4 O17 2.328(7) . ?
W5 O19 1.735(10) . ?
W5 O2 1.905(8) 15_665 ?
W5 O2 1.905(8) . ?
W5 O18 1.923(7) . ?
W5 O18 1.923(7) 15_665 ?
W5 O17 2.344(9) . ?
Ge O17 1.744(9) . ?
Ge O20 1.747(8) . ?
Ge O4 1.756(7) 15_665 ?
Ge O4 1.756(7) . ?
Cu1 N2 1.975(10) . ?
Cu1 O16 1.990(7) . ?
Cu1 N1 1.993(10) . ?
Cu1 O12 2.015(7) . ?
Cu1 O9 2.418(7) 7_455 ?
Cu2 O16 1.979(7) 15_665 ?
Cu2 O16 1.979(7) . ?
Cu2 O9 2.010(7) 9_565 ?
Cu2 O9 2.010(7) 7_455 ?
Cu2 O1W 2.296(11) . ?
Cu2 O20 2.392(9) . ?
Cu3 O12 1.951(7) . ?
Cu3 O12 1.951(7) 7_455 ?
Cu3 O20 1.967(6) 9_565 ?
Cu3 O20 1.967(6) . ?
Cu3 Cu3 3.041(3) 9_565 ?
Cu4 O3W 1.85(3) . ?
Cu4 O19 1.957(12) . ?
Cu4 O2W 2.07(4) . ?
O5 W1 1.928(2) 15_665 ?
O8 W2 1.918(3) 15_665 ?
O9 Cu2 2.010(7) 9_565 ?
O9 Cu1 2.418(7) 7_455 ?
O14 W4 1.943(5) 15_665 ?
O17 W4 2.328(7) 15_665 ?
O18 W4 1.958(7) 15_665 ?
O20 Cu3 1.967(6) 9_565 ?
N1 C1 1.464(17) . ?
N1 H1A 0.9000 . ?
N1 H1B 0.9000 . ?
N2 C2 1.516(17) . ?
N2 H2A 0.9000 . ?
N2 H2B 0.9000 . ?
C1 C2 1.50(2) . ?
C1 H1C 0.9700 . ?
C1 H1D 0.9700 . ?
C2 C3 1.479(10) . ?
C2 C3' 1.50(2) . ?
C3 H3A 0.9600 . ?
C3 H3B 0.9600 . ?
C3 H3C 0.9600 . ?
C3' H3'A 0.9600 . ?
C3' H3'B 0.9600 . ?
C3' H3'C 0.9600 . ?

loop_
_geom_hbond_atom_site_label_D
_geom_hbond_atom_site_label_H
_geom_hbond_atom_site_label_A
_geom_hbond_distance_DH
_geom_hbond_distance_HA
_geom_hbond_distance_DA
_geom_hbond_angle_DHA
_geom_hbond_site_symmetry_A
N1 H1A O7 0.90 2.38 3.038(14) 129.8 7_455
N1 H1B O3 0.90 2.40 3.108(12) 136.0 11_566
N1 H1B O15 0.90 2.55 3.284(13) 138.8 .
N2 H2A O11 0.90 2.43 3.180(13) 141.1 .
N2 H2B O10 0.90 2.30 3.050(13) 140.8 7_455
